data_1543413
loop_
_publ_author_name
'Kitagawa, Hakuba'
'Ohtsu, Hiroyoshi'
'Cruz-Cabeza, Aurora J.'
'Kawano, Masaki'

_publ_section_title
;
 Isolation and evolution of labile sulfur allotropesviakinetic
 encapsulation in interactive porous networks
;
_journal_issue 4
_journal_name_full IUCrJ
_journal_paper_doi 10.1107/S2052252516008423
_journal_volume 3
_journal_year 2016
_chemical_formula_moiety '(CuI)1.88 (N1C5H4C6H4)4C (S2)0.63 (S3)0.58'
_chemical_formula_sum 'C45 H32 Cu1.88 I1.88 N4 S3'
_chemical_formula_weight 1083.02
_chemical_name_systematic
;
 ?
;
_space_group_crystal_system tetragonal
_space_group_IT_number 81
_space_group_name_Hall 'P -4'
_space_group_name_H-M_alt 'P -4'
_symmetry_space_group_name_Hall 'P -4'
_symmetry_space_group_name_H-M 'P -4'
_atom_sites_solution_hydrogens geom
_atom_sites_solution_primary direct
_atom_sites_solution_secondary difmap
_audit_creation_method SHELXL-2014
_cell_angle_alpha 90
_cell_angle_beta 90
_cell_angle_gamma 90
_cell_formula_units_Z 4
_cell_length_a 26.7176(5)
_cell_length_b 26.7176(5)
_cell_length_c 7.1942(2)
_cell_measurement_reflns_used 91118
_cell_measurement_temperature 250(2)
_cell_measurement_theta_max 26.386
_cell_measurement_theta_min 2.714
_cell_volume 5135.4(2)
_computing_cell_refinement HKL3000
_computing_data_collection 'PAL ADSC Quantum-210 ADX Program'
_computing_data_reduction HKL3000
_computing_molecular_graphics 'Ortep-3 for Windows (Farrugia, 1997)'
_computing_publication_material 'WinGX publication routines (Farrugia, 1999)'
_computing_structure_refinement 'SHELXL-2014 (Sheldrick, 2014)'
_computing_structure_solution 'SHELXS-97 (Sheldrick, 1990)'
_diffrn_ambient_temperature 250(2)
_diffrn_measured_fraction_theta_full 0.778
_diffrn_measured_fraction_theta_max 0.977
_diffrn_measurement_device_type 'ADSC Q210 CCD area detector'
_diffrn_measurement_method 'omega scan'
_diffrn_radiation_monochromator 'Si(111) double crystal monochromator'
_diffrn_radiation_type synchrotron
_diffrn_radiation_wavelength 0.800
_diffrn_reflns_av_R_equivalents 0.0747
_diffrn_reflns_av_unetI/netI 0.0287
_diffrn_reflns_Laue_measured_fraction_full 0.778
_diffrn_reflns_Laue_measured_fraction_max 0.977
_diffrn_reflns_limit_h_max 29
_diffrn_reflns_limit_h_min -29
_diffrn_reflns_limit_k_max 29
_diffrn_reflns_limit_k_min -29
_diffrn_reflns_limit_l_max 7
_diffrn_reflns_limit_l_min -7
_diffrn_reflns_number 91118
_diffrn_reflns_point_group_measured_fraction_full 0.772
_diffrn_reflns_point_group_measured_fraction_max 0.976
_diffrn_reflns_theta_full 28.685
_diffrn_reflns_theta_max 26.386
_diffrn_reflns_theta_min 2.714
_diffrn_source 'PLSII 2D bending magnet'
_exptl_absorpt_coefficient_mu 2.707
_exptl_absorpt_correction_T_max 0.6691
_exptl_absorpt_correction_T_min 0.6198
_exptl_absorpt_correction_type multi-scan
_exptl_absorpt_process_details
;
[c.f. r.h. blessing, acta cryst. (1995), a51, 33-38]
;
_exptl_crystal_colour 'brownish yellow'
_exptl_crystal_density_diffrn 1.403
_exptl_crystal_density_method 'not measured'
_exptl_crystal_description needle
_exptl_crystal_F_000 2133
_exptl_crystal_size_max 0.760
_exptl_crystal_size_mid 0.050
_exptl_crystal_size_min 0.050
_refine_diff_density_max 0.322
_refine_diff_density_min -0.483
_refine_diff_density_rms 0.066
_refine_ls_abs_structure_details
;
 Flack x determined using 1921 quotients [(I+)-(I-)]/[(I+)+(I-)]
 (Parsons, Flack and Wagner, Acta Cryst. B69 (2013) 249-259).
;
_refine_ls_abs_structure_Flack -0.051(19)
_refine_ls_extinction_method none
_refine_ls_goodness_of_fit_ref 1.013
_refine_ls_hydrogen_treatment constr
_refine_ls_matrix_type full
_refine_ls_number_parameters 750
_refine_ls_number_reflns 7133
_refine_ls_number_restraints 1237
_refine_ls_restrained_S_all 0.979
_refine_ls_R_factor_all 0.0866
_refine_ls_R_factor_gt 0.0675
_refine_ls_shift/su_max 0.014
_refine_ls_shift/su_mean 0.003
_refine_ls_structure_factor_coef Fsqd
_refine_ls_weighting_details 'w=1/[\s^2^(Fo^2^)+(0.1773P)^2^] where P=(Fo^2^+2Fc^2^)/3'
_refine_ls_weighting_scheme calc
_refine_ls_wR_factor_gt 0.2080
_refine_ls_wR_factor_ref 0.2346
_reflns_Friedel_coverage 0.826
_reflns_Friedel_fraction_full 0.766
_reflns_Friedel_fraction_max 0.976
_reflns_number_gt 4892
_reflns_number_total 7133
_reflns_threshold_expression 'I > 2\s(I)'
_cod_data_source_file ed5008.cif
_cod_data_source_block 250K_S_helical_initial
_cod_original_formula_sum 'C45 H32 Cu1.88 I1.88 N4 S3.00'
_cod_database_code 1543413
_shelx_space_group_comment
;
The symmetry employed for this shelxl refinement is uniquely defined
by the following loop, which should always be used as a source of
symmetry information in preference to the above space-group names.
They are only intended as comments.
;
_shelx_estimated_absorpt_t_min 0.233
_shelx_estimated_absorpt_t_max 0.877
_shelxl_version_number 2014-3

loop_
_space_group_symop_operation_xyz
'x, y, z'
'-x, -y, z'
'y, -x, -z'
'-y, x, -z'

loop_
_atom_site_label
_atom_site_type_symbol
_atom_site_fract_x
_atom_site_fract_y
_atom_site_fract_z
_atom_site_U_iso_or_equiv
_atom_site_adp_type
_atom_site_occupancy
_atom_site_site_symmetry_order
_atom_site_calc_flag
_atom_site_refinement_flags_posn
_atom_site_refinement_flags_adp
_atom_site_refinement_flags_occupancy
_atom_site_disorder_assembly
_atom_site_disorder_group
S1A S 0.5926(19) 0.730(2) 1.079(5) 0.27(2) Uani 0.252(11) 1 d D U P A 1
S2A S 0.565(2) 0.7149(19) 1.323(4) 0.28(2) Uani 0.252(11) 1 d D U P A 1
S3A S 0.557(4) 0.774(2) 1.473(8) 0.38(4) Uani 0.252(11) 1 d D U P A 1
S1B S 0.531(2) 0.755(3) 1.117(5) 0.26(3) Uani 0.155(11) 1 d D U P B 2
S2B S 0.514(3) 0.752(3) 0.863(6) 0.27(3) Uani 0.155(11) 1 d D U P B 2
S1C S 0.545(3) 0.728(3) 0.528(7) 0.34(4) Uani 0.153(14) 1 d D U P C 3
S2C S 0.522(3) 0.776(4) 0.711(12) 0.34(4) Uani 0.153(14) 1 d D U P C 3
S3C S 0.573(4) 0.798(3) 0.877(11) 0.35(5) Uani 0.153(14) 1 d D U P C 3
S4A S 0.958(3) 0.780(3) 1.344(6) 0.23(3) Uani 0.087(12) 1 d D U P D 1
S5A S 0.904(4) 0.785(5) 1.514(9) 0.28(3) Uani 0.087(12) 1 d D U P D 1
S4B S 0.961(3) 0.777(2) 1.956(4) 0.30(3) Uani 0.197(16) 1 d D U P E 2
S5B S 0.935(3) 0.782(2) 1.711(5) 0.30(3) Uani 0.197(16) 1 d D U P E 2
S4C S 0.956(3) 0.723(3) 0.949(6) 0.29(4) Uani 0.191(15) 1 d D U P F 3
S5C S 0.979(2) 0.735(2) 1.194(4) 0.23(2) Uani 0.191(15) 1 d D U P F 3
S4D S 0.916(3) 0.755(3) 1.743(10) 0.33(3) Uani 0.172(13) 1 d D U P G 4
S5D S 0.928(2) 0.724(4) 1.501(8) 0.33(3) Uani 0.172(13) 1 d D U P G 4
S6D S 0.996(2) 0.738(3) 1.424(6) 0.25(3) Uani 0.172(13) 1 d D U P G 4
Cu1 Cu 0.75493(12) 0.69946(11) 0.3655(5) 0.1459(9) Uani 0.9381 1 d . . P . .
Cu2 Cu 0.74986(12) 0.79527(11) 0.8663(5) 0.1478(9) Uani 0.9381 1 d . . P . .
I1 I 0.69666(6) 0.74214(7) 0.6263(3) 0.1463(6) Uani 0.9381 1 d . . P H .
I2 I 0.80722(6) 0.75361(7) 0.1270(3) 0.1512(6) Uani 0.9381 1 d . . P H .
C91 C 1.0000 1.0000 0.0000 0.097(7) Uani 1 4 d S TU P . .
C92 C 1.0000 0.5000 1.279(3) 0.131(10) Uani 1 2 d S TU P . .
C93 C 0.5000 0.5000 -0.5000 0.106(8) Uani 1 4 d S TU P . .
N11 N 0.7072(8) 0.6593(8) 0.214(3) 0.171(8) Uani 1 1 d D U . . .
C12 C 0.7161(9) 0.6478(11) 0.040(4) 0.165(9) Uani 1 1 d D U . . .
H12 H 0.7471 0.6581 -0.0091 0.198 Uiso 1 1 calc R U . . .
C13 C 0.6841(8) 0.6219(8) -0.081(2) 0.137(6) Uani 1 1 d D U . . .
H13 H 0.6921 0.6172 -0.2070 0.164 Uiso 1 1 calc R U . . .
C14 C 0.6396(7) 0.6034(8) -0.005(3) 0.128(5) Uani 1 1 d D U . . .
C15 C 0.6284(9) 0.6122(10) 0.173(2) 0.159(8) Uani 1 1 d D U . . .
H15 H 0.5994 0.5990 0.2286 0.191 Uiso 1 1 calc R U . . .
C16 C 0.6637(10) 0.6434(10) 0.278(2) 0.171(9) Uani 1 1 d D U . . .
H16 H 0.6547 0.6528 0.3999 0.205 Uiso 1 1 calc R U . . .
N31A N 0.8073(7) 0.6622(7) 0.5166(19) 0.134(5) Uani 0.442(14) 1 d D U P H 1
C32A C 0.8281(18) 0.6206(15) 0.461(5) 0.155(11) Uani 0.442(14) 1 d D U P H 1
H32A H 0.8197 0.6071 0.3443 0.186 Uiso 0.442(14) 1 calc R U P H 1
C33A C 0.863(2) 0.5962(17) 0.573(5) 0.160(12) Uani 0.442(14) 1 d D U P H 1
H33A H 0.8806 0.5692 0.5221 0.192 Uiso 0.442(14) 1 calc R U P H 1
C34A C 0.8717(8) 0.6097(7) 0.757(3) 0.126(5) Uani 0.442(14) 1 d D U P H 1
C35A C 0.8542(18) 0.6553(13) 0.812(4) 0.131(11) Uani 0.442(14) 1 d D U P H 1
H35A H 0.8599 0.6687 0.9312 0.157 Uiso 0.442(14) 1 calc R U P H 1
C36A C 0.8258(17) 0.6813(11) 0.668(4) 0.120(10) Uani 0.442(14) 1 d D U P H 1
H36A H 0.8203 0.7157 0.6867 0.144 Uiso 0.442(14) 1 calc R U P H 1
N31B N 0.8073(7) 0.6622(7) 0.5166(19) 0.134(5) Uani 0.558(14) 1 d D U P H 2
C32B C 0.7997(13) 0.6153(10) 0.559(4) 0.146(10) Uani 0.558(14) 1 d D U P H 2
H32B H 0.7700 0.6000 0.5189 0.175 Uiso 0.558(14) 1 calc R U P H 2
C33B C 0.8335(13) 0.5871(11) 0.661(5) 0.151(10) Uani 0.558(14) 1 d D U P H 2
H33B H 0.8302 0.5521 0.6644 0.182 Uiso 0.558(14) 1 calc R U P H 2
C34B C 0.8717(8) 0.6097(7) 0.757(3) 0.126(5) Uani 0.558(14) 1 d D U P H 2
C35B C 0.8769(16) 0.6594(10) 0.739(6) 0.143(10) Uani 0.558(14) 1 d D U P H 2
H35B H 0.8964 0.6791 0.8190 0.171 Uiso 0.558(14) 1 calc R U P H 2
C36B C 0.8495(11) 0.6797(13) 0.582(4) 0.144(10) Uani 0.558(14) 1 d D U P H 2
H36B H 0.8632 0.7078 0.5224 0.173 Uiso 0.558(14) 1 calc R U P H 2
N51A N 0.6995(8) 0.8324(7) 1.010(2) 0.158(6) Uani 0.442(14) 1 d D U P H 1
C52A C 0.7063(16) 0.8818(11) 1.034(5) 0.141(11) Uani 0.442(14) 1 d D U P H 1
H52A H 0.7321 0.8978 0.9679 0.169 Uiso 0.442(14) 1 calc R U P H 1
C53A C 0.6757(16) 0.9106(14) 1.154(7) 0.155(11) Uani 0.442(14) 1 d D U P H 1
H53A H 0.6841 0.9440 1.1796 0.186 Uiso 0.442(14) 1 calc R U P H 1
C54A C 0.6326(9) 0.8892(7) 1.235(3) 0.144(6) Uani 0.442(14) 1 d D U P H 1
C55A C 0.6280(18) 0.8389(10) 1.228(6) 0.133(11) Uani 0.442(14) 1 d D U P H 1
H55A H 0.6097 0.8199 1.3144 0.160 Uiso 0.442(14) 1 calc R U P H 1
C56A C 0.6555(14) 0.8175(14) 1.068(5) 0.151(11) Uani 0.442(14) 1 d D U P H 1
H56A H 0.6401 0.7911 1.0028 0.181 Uiso 0.442(14) 1 calc R U P H 1
N51B N 0.6995(8) 0.8324(7) 1.010(2) 0.158(6) Uani 0.558(14) 1 d D U P H 2
C52B C 0.6767(16) 0.8731(13) 0.952(4) 0.155(10) Uani 0.558(14) 1 d D U P H 2
H52B H 0.6836 0.8829 0.8292 0.185 Uiso 0.558(14) 1 calc R U P H 2
C53B C 0.6431(15) 0.9038(13) 1.051(3) 0.146(10) Uani 0.558(14) 1 d D U P H 2
H53B H 0.6286 0.9324 0.9972 0.175 Uiso 0.558(14) 1 calc R U P H 2
C54B C 0.6326(9) 0.8892(7) 1.235(3) 0.144(6) Uani 0.558(14) 1 d D U P H 2
C55B C 0.6506(15) 0.8443(10) 1.290(3) 0.121(9) Uani 0.558(14) 1 d D U P H 2
H55B H 0.6423 0.8321 1.4090 0.146 Uiso 0.558(14) 1 calc R U P H 2
C56B C 0.6828(13) 0.8145(10) 1.169(4) 0.130(9) Uani 0.558(14) 1 d D U P H 2
H56B H 0.6916 0.7819 1.2048 0.155 Uiso 0.558(14) 1 calc R U P H 2
N71 N 0.7956(8) 0.8406(8) 0.720(2) 0.148(6) Uani 1 1 d D U . . .
C72 C 0.8405(8) 0.8560(9) 0.774(2) 0.152(8) Uani 1 1 d D U . . .
H72 H 0.8522 0.8452 0.8907 0.182 Uiso 1 1 calc R U . . .
C73 C 0.8711(8) 0.8870(8) 0.671(2) 0.132(6) Uani 1 1 d D U . . .
H73 H 0.8988 0.9023 0.7278 0.158 Uiso 1 1 calc R U . . .
C74 C 0.8615(8) 0.8959(8) 0.483(2) 0.131(6) Uani 1 1 d D U . . .
C75 C 0.8195(7) 0.8738(9) 0.411(2) 0.144(7) Uani 1 1 d D U . . .
H75 H 0.8114 0.8763 0.2840 0.173 Uiso 1 1 calc R U . . .
C76 C 0.7880(10) 0.8460(10) 0.541(3) 0.160(9) Uani 1 1 d D U . . .
H76 H 0.7594 0.8305 0.4918 0.191 Uiso 1 1 calc R U . . .
C41A C 0.9031(8) 0.5823(8) 0.886(3) 0.149(7) Uani 1 1 d D U . H 1
C42A C 0.9093(8) 0.5299(8) 0.879(3) 0.144(6) Uani 1 1 d D U . H 1
H42A H 0.8931 0.5110 0.7868 0.173 Uiso 1 1 calc R U . H 1
C43A C 0.9399(9) 0.5064(8) 1.011(3) 0.150(7) Uani 1 1 d D U . H 1
H43A H 0.9423 0.4713 1.0081 0.180 Uiso 1 1 calc R U . H 1
C44A C 0.9666(8) 0.5320(9) 1.145(3) 0.149(7) Uani 1 1 d D U . H 1
C45A C 0.9599(8) 0.5836(8) 1.156(2) 0.139(6) Uani 1 1 d D U . H 1
H45A H 0.9765 0.6023 1.2473 0.167 Uiso 1 1 calc R U . H 1
C46A C 0.9281(10) 0.6073(9) 1.028(3) 0.182(10) Uani 1 1 d D U . H 1
H46A H 0.9233 0.6421 1.0385 0.218 Uiso 1 1 calc R U . H 1
C61A C 0.5973(9) 0.9169(7) 1.362(3) 0.143(5) Uani 0.442(14) 1 d D U P H 1
C62A C 0.5644(17) 0.8909(11) 1.480(6) 0.128(12) Uani 0.442(14) 1 d D U P H 1
H62A H 0.5644 0.8557 1.4843 0.154 Uiso 0.442(14) 1 calc R U P H 1
C63A C 0.5314(17) 0.9193(10) 1.592(5) 0.131(12) Uani 0.442(14) 1 d D U P H 1
H63A H 0.5049 0.9030 1.6524 0.157 Uiso 0.442(14) 1 calc R U P H 1
C64A C 0.5371(9) 0.9701(7) 1.614(3) 0.147(6) Uani 0.442(14) 1 d D U P H 1
C65A C 0.569(3) 0.9962(13) 1.494(9) 0.154(14) Uani 0.442(14) 1 d D U P H 1
H65A H 0.5712 1.0313 1.4991 0.185 Uiso 0.442(14) 1 calc R U P H 1
C66A C 0.599(3) 0.9693(10) 1.365(9) 0.148(14) Uani 0.442(14) 1 d D U P H 1
H66A H 0.6198 0.9866 1.2815 0.178 Uiso 0.442(14) 1 calc R U P H 1
C81A C 0.8943(5) 0.9241(6) 0.374(2) 0.112(4) Uani 1 1 d D U . I 1
C82A C 0.9466(6) 0.9191(7) 0.396(2) 0.121(5) Uani 1 1 d D U . I 1
H82A H 0.9596 0.8986 0.4905 0.146 Uiso 1 1 calc R U . I 1
C83A C 0.9791(6) 0.9449(7) 0.277(2) 0.119(5) Uani 1 1 d D U . I 1
H83A H 1.0137 0.9435 0.2986 0.143 Uiso 1 1 calc R U . I 1
C84A C 0.9614(6) 0.9726(7) 0.126(2) 0.116(4) Uani 1 1 d D U . I 1
C85A C 0.9091(6) 0.9814(8) 0.116(2) 0.125(5) Uani 1 1 d D U . I 1
H85A H 0.8963 1.0057 0.0334 0.150 Uiso 1 1 calc R U . I 1
C86A C 0.8769(7) 0.9539(8) 0.228(2) 0.125(5) Uani 1 1 d D U . I 1
H86A H 0.8423 0.9554 0.2047 0.149 Uiso 1 1 calc R U . I 1
C21B C 0.6064(6) 0.5745(6) -0.128(3) 0.129(5) Uani 1 1 d D U . J 2
C22B C 0.6241(7) 0.5434(7) -0.271(3) 0.122(5) Uani 1 1 d D U . J 2
H22B H 0.6587 0.5384 -0.2854 0.147 Uiso 1 1 calc R U . J 2
C23B C 0.5908(6) 0.5199(6) -0.3940(18) 0.103(4) Uani 1 1 d D U . J 2
H23B H 0.6037 0.5000 -0.4904 0.123 Uiso 1 1 calc R U . J 2
C24B C 0.5403(5) 0.5251(5) -0.378(2) 0.103(4) Uani 1 1 d D U . J 2
C25B C 0.5220(7) 0.5551(6) -0.2298(19) 0.108(4) Uani 1 1 d D U . J 2
H25B H 0.4873 0.5585 -0.2128 0.130 Uiso 1 1 calc R U . J 2
C26B C 0.5552(6) 0.5801(6) -0.107(2) 0.113(4) Uani 1 1 d D U . J 2
H26B H 0.5424 0.6006 -0.0122 0.136 Uiso 1 1 calc R U . J 2
C61B C 0.5973(9) 0.9169(7) 1.362(3) 0.143(5) Uani 0.558(14) 1 d D U P H 2
C62B C 0.5880(19) 0.9687(10) 1.335(6) 0.141(12) Uani 0.558(14) 1 d D U P H 2
H62B H 0.6026 0.9860 1.2348 0.169 Uiso 0.558(14) 1 calc R U P H 2
C63B C 0.5565(18) 0.9932(12) 1.461(5) 0.137(12) Uani 0.558(14) 1 d D U P H 2
H63B H 0.5484 1.0270 1.4388 0.165 Uiso 0.558(14) 1 calc R U P H 2
C64B C 0.5371(9) 0.9701(7) 1.614(3) 0.147(6) Uani 0.558(14) 1 d D U P H 2
C65B C 0.5450(17) 0.9181(10) 1.641(6) 0.148(12) Uani 0.558(14) 1 d D U P H 2
H65B H 0.5274 0.9004 1.7327 0.177 Uiso 0.558(14) 1 calc R U P H 2
C66B C 0.5807(16) 0.8933(12) 1.523(4) 0.131(11) Uani 0.558(14) 1 d D U P H 2
H66B H 0.5928 0.8614 1.5546 0.157 Uiso 0.558(14) 1 calc R U P H 2

loop_
_atom_site_aniso_label
_atom_site_aniso_U_11
_atom_site_aniso_U_22
_atom_site_aniso_U_33
_atom_site_aniso_U_23
_atom_site_aniso_U_13
_atom_site_aniso_U_12
S1A 0.28(4) 0.37(5) 0.15(3) -0.01(3) 0.06(3) 0.02(4)
S2A 0.42(6) 0.33(5) 0.090(16) 0.02(2) 0.01(2) -0.06(4)
S3A 0.51(9) 0.44(9) 0.20(5) 0.06(5) 0.08(5) -0.05(7)
S1B 0.36(6) 0.30(5) 0.12(3) 0.01(3) 0.14(3) -0.01(5)
S2B 0.42(7) 0.30(6) 0.10(2) -0.08(3) 0.04(4) -0.09(5)
S1C 0.44(8) 0.44(9) 0.14(3) -0.08(4) 0.21(4) -0.21(7)
S2C 0.46(8) 0.30(7) 0.27(6) -0.04(6) 0.03(7) -0.09(6)
S3C 0.56(11) 0.23(6) 0.26(7) -0.14(5) -0.12(7) 0.02(6)
S4A 0.43(7) 0.22(5) 0.04(2) -0.06(3) 0.03(3) 0.03(5)
S5A 0.47(7) 0.30(6) 0.09(3) 0.03(4) 0.15(4) -0.04(6)
S4B 0.57(9) 0.26(5) 0.055(14) -0.06(2) -0.01(3) -0.12(5)
S5B 0.49(7) 0.25(4) 0.15(3) 0.01(3) 0.13(4) -0.07(5)
S4C 0.35(7) 0.38(8) 0.13(3) 0.03(4) -0.07(4) 0.11(6)
S5C 0.35(5) 0.26(4) 0.072(16) -0.04(2) 0.06(2) 0.01(4)
S4D 0.39(6) 0.34(7) 0.25(4) 0.00(5) 0.23(4) 0.05(5)
S5D 0.41(6) 0.37(6) 0.19(4) 0.05(4) 0.14(4) 0.04(5)
S6D 0.35(6) 0.26(5) 0.13(3) 0.06(3) 0.08(3) 0.00(4)
Cu1 0.1647(18) 0.1611(18) 0.1120(15) 0.002(2) -0.0198(18) -0.0438(16)
Cu2 0.179(2) 0.1513(17) 0.1134(16) 0.006(2) 0.0076(19) -0.0439(17)
I1 0.1695(11) 0.1606(11) 0.1088(8) -0.0003(10) -0.0091(11) -0.0468(9)
I2 0.1627(11) 0.1691(12) 0.1220(9) 0.0148(10) -0.0092(12) -0.0506(9)
C91 0.105(11) 0.105(11) 0.079(16) 0.000 0.000 0.000
C92 0.20(3) 0.126(18) 0.065(11) 0.000 0.000 0.035(14)
C93 0.126(13) 0.126(13) 0.067(15) 0.000 0.000 0.000
N11 0.195(18) 0.136(13) 0.181(17) 0.030(13) -0.032(16) -0.044(12)
C12 0.159(17) 0.174(19) 0.161(19) -0.014(16) 0.008(16) -0.062(15)
C13 0.166(15) 0.150(14) 0.095(11) -0.021(10) 0.026(10) -0.031(12)
C14 0.107(10) 0.129(12) 0.147(15) -0.007(11) 0.022(11) -0.013(9)
C15 0.172(17) 0.212(19) 0.095(12) -0.020(12) 0.034(11) -0.087(15)
C16 0.23(2) 0.20(2) 0.082(10) 0.012(12) 0.029(12) -0.095(18)
N31A 0.156(12) 0.178(12) 0.067(7) 0.011(8) -0.005(7) -0.044(10)
C32A 0.16(2) 0.18(2) 0.12(2) 0.00(2) 0.00(2) -0.01(2)
C33A 0.16(2) 0.18(2) 0.15(2) 0.01(2) -0.03(2) 0.01(2)
C34A 0.137(11) 0.159(12) 0.082(8) -0.003(9) -0.026(8) -0.006(11)
C35A 0.14(2) 0.17(2) 0.085(18) 0.034(18) -0.019(18) 0.00(2)
C36A 0.17(2) 0.114(17) 0.078(17) 0.035(15) -0.052(17) -0.005(18)
N31B 0.156(12) 0.178(12) 0.067(7) 0.011(8) -0.005(7) -0.044(10)
C32B 0.18(2) 0.18(2) 0.083(16) -0.040(16) -0.014(16) 0.00(2)
C33B 0.17(2) 0.18(2) 0.109(19) -0.021(18) 0.013(18) -0.01(2)
C34B 0.137(11) 0.159(12) 0.082(8) -0.003(9) -0.026(8) -0.006(11)
C35B 0.14(2) 0.18(2) 0.103(18) 0.033(18) -0.030(17) -0.016(19)
C36B 0.16(2) 0.19(2) 0.084(17) 0.012(17) 0.015(16) -0.011(18)
N51A 0.216(15) 0.154(11) 0.104(10) 0.028(9) -0.016(10) -0.047(11)
C52A 0.19(2) 0.18(2) 0.051(15) 0.011(17) 0.033(18) -0.05(2)
C53A 0.15(2) 0.20(2) 0.11(2) 0.00(2) 0.03(2) -0.05(2)
C54A 0.185(14) 0.151(12) 0.095(10) 0.000(10) 0.015(10) 0.008(12)
C55A 0.21(3) 0.115(19) 0.072(18) 0.009(16) 0.00(2) 0.02(2)
C56A 0.21(2) 0.16(2) 0.081(18) 0.021(18) 0.038(18) 0.00(2)
N51B 0.216(15) 0.154(11) 0.104(10) 0.028(9) -0.016(10) -0.047(11)
C52B 0.22(2) 0.20(2) 0.035(11) 0.061(14) 0.024(14) -0.03(2)
C53B 0.20(2) 0.18(2) 0.054(12) 0.077(13) 0.001(14) 0.011(19)
C54B 0.185(14) 0.151(12) 0.095(10) 0.000(10) 0.015(10) 0.008(12)
C55B 0.20(2) 0.114(16) 0.048(12) 0.047(11) -0.001(14) 0.007(16)
C56B 0.157(19) 0.126(16) 0.106(17) -0.012(14) -0.005(16) 0.059(15)
N71 0.201(17) 0.156(13) 0.085(9) 0.003(9) -0.055(10) -0.026(12)
C72 0.186(18) 0.180(17) 0.089(10) -0.033(12) 0.055(11) -0.074(14)
C73 0.169(15) 0.138(12) 0.088(11) -0.003(9) -0.007(10) -0.047(12)
C74 0.153(14) 0.145(14) 0.094(10) -0.007(10) 0.012(10) -0.012(12)
C75 0.151(14) 0.179(17) 0.101(11) -0.023(11) 0.017(11) -0.046(13)
C76 0.22(2) 0.156(16) 0.106(13) -0.009(11) -0.007(13) -0.075(16)
C41A 0.132(12) 0.197(17) 0.119(13) 0.041(14) 0.002(12) -0.006(12)
C42A 0.147(14) 0.157(15) 0.129(14) -0.029(14) -0.031(14) 0.030(11)
C43A 0.159(17) 0.145(16) 0.146(17) 0.020(13) 0.011(14) 0.044(13)
C44A 0.135(13) 0.212(19) 0.101(11) -0.032(14) 0.004(11) -0.016(13)
C45A 0.186(17) 0.174(15) 0.058(7) -0.017(9) -0.011(9) -0.018(13)
C46A 0.176(18) 0.23(2) 0.136(17) -0.021(16) -0.095(15) -0.015(16)
C61A 0.181(13) 0.145(11) 0.102(10) 0.032(10) 0.017(11) -0.014(11)
C62A 0.18(3) 0.100(19) 0.10(2) 0.005(17) -0.03(2) -0.015(19)
C63A 0.19(3) 0.14(2) 0.057(16) 0.014(16) 0.005(19) 0.00(2)
C64A 0.175(14) 0.145(12) 0.120(12) -0.012(12) 0.035(12) 0.023(11)
C65A 0.16(3) 0.18(2) 0.12(2) 0.02(2) 0.04(2) 0.01(2)
C66A 0.19(3) 0.17(2) 0.09(2) 0.03(2) 0.04(2) 0.00(2)
C81A 0.113(9) 0.139(11) 0.086(8) 0.026(9) -0.016(8) -0.023(8)
C82A 0.142(12) 0.146(12) 0.077(9) -0.005(9) -0.006(9) -0.017(9)
C83A 0.110(10) 0.157(14) 0.090(10) 0.032(10) -0.002(8) -0.004(10)
C84A 0.131(11) 0.155(12) 0.062(7) 0.016(9) -0.012(8) -0.014(9)
C85A 0.120(11) 0.156(12) 0.099(10) 0.011(11) -0.003(10) -0.006(9)
C86A 0.128(11) 0.173(15) 0.073(8) 0.021(9) -0.008(8) -0.010(11)
C21B 0.133(12) 0.140(12) 0.114(11) 0.043(11) -0.029(11) -0.033(10)
C22B 0.119(11) 0.133(12) 0.114(12) 0.003(10) -0.015(10) -0.008(10)
C23B 0.125(10) 0.124(9) 0.060(7) -0.003(7) 0.015(7) -0.006(8)
C24B 0.133(11) 0.100(8) 0.077(8) 0.010(8) -0.026(9) -0.011(7)
C25B 0.140(12) 0.123(11) 0.062(7) -0.002(7) -0.002(8) 0.007(9)
C26B 0.140(11) 0.128(10) 0.072(8) -0.021(8) 0.003(9) -0.022(8)
C61B 0.181(13) 0.145(11) 0.102(10) 0.032(10) 0.017(11) -0.014(11)
C62B 0.16(2) 0.16(2) 0.10(2) 0.030(17) 0.008(19) -0.011(18)
C63B 0.15(2) 0.15(2) 0.104(19) 0.027(16) 0.020(18) 0.011(18)
C64B 0.175(14) 0.145(12) 0.120(12) -0.012(12) 0.035(12) 0.023(11)
C65B 0.18(2) 0.146(19) 0.12(2) -0.024(19) 0.01(2) 0.016(19)
C66B 0.22(3) 0.111(17) 0.059(14) 0.004(12) 0.007(18) 0.001(18)

loop_
_atom_type_symbol
_atom_type_description
_atom_type_scat_dispersion_real
_atom_type_scat_dispersion_imag
_atom_type_scat_source
C C 0.0043 0.0021 'International Tables Vol C Tables 4.2.6.8 and 6.1.1.4'
H H 0.0000 0.0000 'International Tables Vol C Tables 4.2.6.8 and 6.1.1.4'
Cu Cu 0.2655 1.5610 'International Tables Vol C Tables 4.2.6.8 and 6.1.1.4'
I I -0.2698 2.2366 'International Tables Vol C Tables 4.2.6.8 and 6.1.1.4'
N N 0.0082 0.0043 'International Tables Vol C Tables 4.2.6.8 and 6.1.1.4'
S S 0.1506 0.1570 'International Tables Vol C Tables 4.2.6.8 and 6.1.1.4'

loop_
_geom_angle_atom_site_label_1
_geom_angle_atom_site_label_2
_geom_angle_atom_site_label_3
_geom_angle
_geom_angle_site_symmetry_1
_geom_angle_site_symmetry_3
S3A S2A S1A 112(3) . .
S3C S2C S1C 113(3) . .
S6D S5D S4D 110(3) . .
N11 Cu1 N31A 118.0(8) . .
N11 Cu1 I2 106.2(6) . .
N31A Cu1 I2 104.5(5) . .
N11 Cu1 I1 103.8(7) . .
N31A Cu1 I1 103.5(5) . .
I2 Cu1 I1 121.75(12) . .
N51A Cu2 N71 112.8(8) . .
N51A Cu2 I1 104.3(6) . .
N71 Cu2 I1 107.9(4) . .
N51A Cu2 I2 103.5(6) . 1_556
N71 Cu2 I2 105.6(5) . 1_556
I1 Cu2 I2 122.91(12) . 1_556
Cu2 I1 Cu1 111.77(9) . .
Cu1 I2 Cu2 112.42(9) . 1_554
C84A C91 C84A 108.8(12) . 2_775
C84A C91 C84A 109.8(6) . 4_755
C84A C91 C84A 109.8(6) 2_775 4_755
C84A C91 C84A 109.8(6) . 3_575
C84A C91 C84A 109.8(6) 2_775 3_575
C84A C91 C84A 108.8(12) 4_755 3_575
C64B C92 C64B 118(2) 4_758 3_568
C64A C92 C64A 118(2) 4_758 3_568
C64A C92 C44A 112.1(10) 4_758 2_765
C64A C92 C44A 105.1(12) 3_568 2_765
C64A C92 C44A 105.2(12) 4_758 .
C64A C92 C44A 112.1(10) 3_568 .
C44A C92 C44A 104(2) 2_765 .
C24B C93 C24B 109.0(6) 3_564 2_665
C24B C93 C24B 110.4(12) 3_564 4_654
C24B C93 C24B 109.0(6) 2_665 4_654
C24B C93 C24B 109.0(6) 3_564 .
C24B C93 C24B 110.4(12) 2_665 .
C24B C93 C24B 109.0(6) 4_654 .
C12 N11 C16 115(2) . .
C12 N11 Cu1 122.1(17) . .
C16 N11 Cu1 123.1(17) . .
N11 C12 C13 127(2) . .
C14 C13 C12 116.7(16) . .
C15 C14 C13 120.3(19) . .
C15 C14 C21B 122.2(16) . .
C13 C14 C21B 117.5(16) . .
C14 C15 C16 116.7(16) . .
N11 C16 C15 124.5(17) . .
C36A N31A C32A 115(2) . .
C36A N31A Cu1 121.1(18) . .
C32A N31A Cu1 123.1(17) . .
N31A C32A C33A 120(3) . .
C32A C33A C34A 123(3) . .
C35A C34A C33A 116(2) . .
C35A C34A C41A 117.7(18) . .
C33A C34A C41A 125(2) . .
C34A C35A C36A 113(2) . .
N31A C36A C35A 127(2) . .
C56A N51A C52A 112(2) . .
C56A N51A Cu2 128.9(19) . .
C52A N51A Cu2 117.9(18) . .
N51A C52A C53A 122(2) . .
C54A C53A C52A 120(3) . .
C55A C54A C53A 117(2) . .
C55A C54A C61A 117(2) . .
C53A C54A C61A 124(2) . .
C54A C55A C56A 112(3) . .
N51A C56A C55A 125(3) . .
C76 N71 C72 113(2) . .
C76 N71 Cu2 119.0(15) . .
C72 N71 Cu2 125.5(12) . .
N71 C72 C73 124.2(19) . .
C72 C73 C74 121.1(16) . .
C75 C74 C81A 122.1(15) . .
C75 C74 C73 116.4(18) . .
C81A C74 C73 121.4(16) . .
C74 C75 C76 116.4(16) . .
N71 C76 C75 126.7(19) . .
C46A C41A C42A 116.5(18) . .
C46A C41A C34A 120.2(19) . .
C42A C41A C34A 123.2(18) . .
C43A C42A C41A 119.4(17) . .
C44A C43A C42A 123.5(19) . .
C45A C44A C43A 117.5(19) . .
C45A C44A C92 125.3(16) . .
C43A C44A C92 117.0(18) . .
C44A C45A C46A 119.3(17) . .
C41A C46A C45A 124(2) . .
C66A C61A C62A 120(2) . .
C66A C61A C54A 118.7(19) . .
C62A C61A C54A 120.9(19) . .
C63A C62A C61A 118(2) . .
C64A C63A C62A 122(3) . .
C63A C64A C65A 119(2) . .
C63A C64A C92 121.2(19) . 3_578
C65A C64A C92 117(2) . 3_578
C64A C65A C66A 120(3) . .
C61A C66A C65A 120(3) . .
C74 C81A C86A 121.4(15) . .
C74 C81A C82A 120.5(15) . .
C86A C81A C82A 117.8(15) . .
C83A C82A C81A 119.8(15) . .
C82A C83A C84A 121.9(15) . .
C83A C84A C85A 117.6(15) . .
C83A C84A C91 118.6(12) . .
C85A C84A C91 122.9(12) . .
C86A C85A C84A 119.3(16) . .
C85A C86A C81A 122.2(15) . .
C26B C21B C22B 118.2(16) . .
C26B C21B C14 118.4(17) . .
C22B C21B C14 123.3(15) . .
C23B C22B C21B 120.9(15) . .
C24B C23B C22B 121.9(14) . .
C23B C24B C25B 117.6(13) . .
C23B C24B C93 126.7(12) . .
C25B C24B C93 115.7(11) . .
C26B C25B C24B 121.2(14) . .
C21B C26B C25B 120.1(14) . .

loop_
_geom_bond_atom_site_label_1
_geom_bond_atom_site_label_2
_geom_bond_distance
_geom_bond_site_symmetry_2
S1A S2A 1.95(2) .
S2A S3A 1.91(2) .
S1B S2B 1.89(3) .
S1C S2C 1.94(2) .
S2C S3C 1.92(2) .
S4A S5A 1.90(3) .
S4B S5B 1.90(3) .
S4C S5C 1.90(3) .
S4D S5D 1.95(3) .
S5D S6D 1.92(3) .
Cu1 N11 1.99(2) .
Cu1 N31A 2.033(17) .
Cu1 I2 2.644(3) .
Cu1 I1 2.692(4) .
Cu2 N51A 1.97(2) .
Cu2 N71 2.017(19) .
Cu2 I1 2.649(3) .
Cu2 I2 2.666(4) 1_556
I2 Cu2 2.666(4) 1_554
C91 C84A 1.556(15) .
C91 C84A 1.556(15) 2_775
C91 C84A 1.556(15) 4_755
C91 C84A 1.556(15) 3_575
C92 C64B 1.49(2) 4_758
C92 C64A 1.49(2) 4_758
C92 C64B 1.49(2) 3_568
C92 C64A 1.49(2) 3_568
C92 C44A 1.57(2) 2_765
C92 C44A 1.57(2) .
C93 C24B 1.543(13) 3_564
C93 C24B 1.543(13) 2_665
C93 C24B 1.543(13) 4_654
C93 C24B 1.543(13) .
N11 C12 1.31(2) .
N11 C16 1.32(2) .
C12 C13 1.40(2) .
C13 C14 1.399(19) .
C14 C15 1.34(2) .
C14 C21B 1.47(3) .
C15 C16 1.47(2) .
N31A C36A 1.30(2) .
N31A C32A 1.31(3) .
C32A C33A 1.39(3) .
C33A C34A 1.40(3) .
C34A C35A 1.36(3) .
C34A C41A 1.45(3) .
C35A C36A 1.46(3) .
C32B C33B 1.38(3) .
C35B C36B 1.45(3) .
N51A C56A 1.31(3) .
N51A C52A 1.34(3) .
C52A C53A 1.42(3) .
C53A C54A 1.41(2) .
C54A C55A 1.35(3) .
C54A C61A 1.51(3) .
C55A C56A 1.48(3) .
C52B C53B 1.41(3) .
C55B C56B 1.46(2) .
N71 C76 1.309(19) .
N71 C72 1.33(2) .
C72 C73 1.38(2) .
C73 C74 1.393(19) .
C74 C75 1.37(2) .
C74 C81A 1.40(2) .
C75 C76 1.46(2) .
C41A C46A 1.39(2) .
C41A C42A 1.41(2) .
C42A C43A 1.40(2) .
C43A C44A 1.38(2) .
C44A C45A 1.39(2) .
C45A C46A 1.41(2) .
C61A C66A 1.40(2) .
C61A C62A 1.41(3) .
C62A C63A 1.41(3) .
C63A C64A 1.37(2) .
C64A C65A 1.41(2) .
C64A C92 1.49(2) 3_578
C65A C66A 1.41(3) .
C81A C86A 1.400(17) .
C81A C82A 1.412(19) .
C82A C83A 1.401(19) .
C83A C84A 1.394(17) .
C84A C85A 1.419(18) .
C85A C86A 1.39(2) .
C21B C26B 1.383(18) .
C21B C22B 1.41(2) .
C22B C23B 1.402(19) .
C23B C24B 1.362(16) .
C24B C25B 1.419(17) .
C25B C26B 1.418(18) .
C62B C63B 1.40(3) .
C65B C66B 1.44(3) .
